data_4303357
loop_
_publ_author_name
'Tsai, Ming-Che'
'Tsai, Fu-Te'
'Lu, Tsai-Te'
'Tsai, Ming-Li'
'Wei, Yin-Ching'
'Hsu, I-Jui'
'Lee, Jyh-Fu'
'Liaw, Wen-Feng'

_publ_section_title
;
 Relative Binding Affinity of Thiolate, Imidazolate, Phenoxide, and
 Nitrite Toward the {Fe(NO)2} Motif of Dinitrosyl Iron Complexes (DNICs):
 The Characteristic Pre-Edge Energy of {Fe(NO)2}9DNICs
;
_journal_coden_ASTM INOCAJ
_journal_issue 19
_journal_name_full 'Inorganic Chemistry'
_journal_page_first 9579
_journal_page_last 9591
_journal_paper_doi 10.1021/ic901675p
_journal_volume 48
_journal_year 2009
_chemical_formula_moiety 'C42 H35 Fe N4 O4 P2 S'
_chemical_formula_sum 'C42 H35 Fe N4 O4 P2 S'
_chemical_formula_weight 809.59
_chemical_name_systematic
;
 ?
;
_space_group_IT_number 14
_symmetry_cell_setting monoclinic
_symmetry_space_group_name_Hall '-P 2ybc'
_symmetry_space_group_name_H-M 'P 1 21/c 1'
_atom_sites_solution_hydrogens geom
_atom_sites_solution_primary direct
_atom_sites_solution_secondary difmap
_audit_creation_method SHELXL-97
_cell_angle_alpha 90.00
_cell_angle_beta 103.743(11)
_cell_angle_gamma 90.00
_cell_formula_units_Z 4
_cell_length_a 9.3611(17)
_cell_length_b 25.315(5)
_cell_length_c 17.225(3)
_cell_measurement_reflns_used 0
_cell_measurement_temperature 200(2)
_cell_measurement_theta_max 0
_cell_measurement_theta_min 0
_cell_volume 3965.1(13)
_computing_molecular_graphics 'Ortep-3 for Windows (Farrugia, 1997)'
_computing_publication_material 'WinGX publication routines (Farrugia, 1999)'
_computing_structure_refinement 'SHELXL-97 (Sheldrick, 1997)'
_computing_structure_solution 'SHELXS-86 (Sheldrick, 1986)'
_diffrn_ambient_temperature 200(2)
_diffrn_detector_area_resol_mean 9
_diffrn_measured_fraction_theta_full 0.995
_diffrn_measured_fraction_theta_max 0.995
_diffrn_measurement_device_type KappaCCD
_diffrn_measurement_method 'CCD rotation images, thick slices'
_diffrn_radiation_monochromator graphite
_diffrn_radiation_source 'fine-focus sealed tube'
_diffrn_radiation_type MoK\a
_diffrn_radiation_wavelength 0.71073
_diffrn_reflns_av_R_equivalents 0.0689
_diffrn_reflns_av_sigmaI/netI 0.0638
_diffrn_reflns_limit_h_max 11
_diffrn_reflns_limit_h_min -11
_diffrn_reflns_limit_k_max 29
_diffrn_reflns_limit_k_min -27
_diffrn_reflns_limit_l_max 20
_diffrn_reflns_limit_l_min -20
_diffrn_reflns_number 29190
_diffrn_reflns_theta_full 25.03
_diffrn_reflns_theta_max 25.03
_diffrn_reflns_theta_min 1.46
_exptl_absorpt_coefficient_mu 0.560
_exptl_absorpt_correction_T_max 0.894
_exptl_absorpt_correction_T_min 0.799
_exptl_absorpt_correction_type multi-scan
_exptl_crystal_colour black
_exptl_crystal_density_diffrn 1.356
_exptl_crystal_density_method 'not measured'
_exptl_crystal_description prism
_exptl_crystal_F_000 1676
_exptl_crystal_size_max 0.4
_exptl_crystal_size_mid 0.3
_exptl_crystal_size_min 0.2
_refine_diff_density_max 0.529
_refine_diff_density_min -0.313
_refine_diff_density_rms 0.054
_refine_ls_extinction_method none
_refine_ls_goodness_of_fit_ref 1.057
_refine_ls_hydrogen_treatment constr
_refine_ls_matrix_type full
_refine_ls_number_parameters 482
_refine_ls_number_reflns 6971
_refine_ls_number_restraints 0
_refine_ls_restrained_S_all 1.057
_refine_ls_R_factor_all 0.1231
_refine_ls_R_factor_gt 0.0629
_refine_ls_shift/su_max 0.003
_refine_ls_shift/su_mean 0.000
_refine_ls_structure_factor_coef Fsqd
_refine_ls_weighting_details 'calc w=1/[\s^2^(Fo^2^)+(0.0591P)^2^+3.1425P] where P=(Fo^2^+2Fc^2^)/3'
_refine_ls_weighting_scheme calc
_refine_ls_wR_factor_gt 0.1337
_refine_ls_wR_factor_ref 0.1612
_reflns_number_gt 4081
_reflns_number_total 6971
_reflns_threshold_expression >2sigma(I)
_cod_data_source_file ic901675p_si_007.cif
_cod_data_source_block a7478b
_cod_original_cell_volume 3964.9(12)
_cod_original_sg_symbol_H-M 'P 21/c'
_cod_database_code 4303357

loop_
_symmetry_equiv_pos_as_xyz
'x, y, z'
'-x, y+1/2, -z+1/2'
'-x, -y, -z'
'x, -y-1/2, z-1/2'

loop_
_atom_site_label
_atom_site_type_symbol
_atom_site_fract_x
_atom_site_fract_y
_atom_site_fract_z
_atom_site_U_iso_or_equiv
_atom_site_adp_type
_atom_site_occupancy
_atom_site_symmetry_multiplicity
_atom_site_calc_flag
_atom_site_refinement_flags
_atom_site_disorder_assembly
_atom_site_disorder_group
C1 C 0.2958(5) 0.46283(18) 0.6618(3) 0.0660(13) Uani 1 1 d . . .
C2 C 0.4261(6) 0.4593(2) 0.6382(4) 0.0914(18) Uani 1 1 d . . .
H2 H 0.5149 0.4634 0.6757 0.110 Uiso 1 1 calc R . .
C3 C 0.4261(9) 0.4496(3) 0.5582(6) 0.115(3) Uani 1 1 d . . .
H3 H 0.5149 0.4472 0.5431 0.138 Uiso 1 1 calc R . .
C4 C 0.2965(11) 0.4436(2) 0.5019(5) 0.111(2) Uani 1 1 d . . .
H4 H 0.2968 0.4371 0.4488 0.133 Uiso 1 1 calc R . .
C5 C 0.1688(8) 0.4471(2) 0.5244(4) 0.0931(18) Uani 1 1 d . . .
H5 H 0.0804 0.4432 0.4865 0.112 Uiso 1 1 calc R . .
C6 C 0.1672(6) 0.45642(19) 0.6024(3) 0.0721(14) Uani 1 1 d . . .
H6 H 0.0772 0.4585 0.6162 0.087 Uiso 1 1 calc R . .
C7 C 0.4844(4) 0.64731(17) 0.8450(2) 0.0472(10) Uani 1 1 d . . .
C8 C 0.5582(5) 0.6878(2) 0.8168(2) 0.0615(12) Uani 1 1 d . . .
H8 H 0.5268 0.7226 0.8182 0.074 Uiso 1 1 calc R . .
C9 C 0.6769(6) 0.6763(3) 0.7870(3) 0.0787(16) Uani 1 1 d . . .
H9 H 0.7273 0.7033 0.7684 0.094 Uiso 1 1 calc R . .
C10 C 0.7232(6) 0.6243(3) 0.7843(3) 0.096(2) Uani 1 1 d . . .
H10 H 0.8050 0.6166 0.7645 0.115 Uiso 1 1 calc R . .
C11 C 0.6478(7) 0.5844(3) 0.8107(3) 0.0956(19) Uani 1 1 d . . .
H11 H 0.6778 0.5496 0.8080 0.115 Uiso 1 1 calc R . .
C12 C 0.5286(5) 0.5955(2) 0.8411(3) 0.0684(13) Uani 1 1 d . . .
H12 H 0.4777 0.5683 0.8590 0.082 Uiso 1 1 calc R . .
C13 C 0.1776(4) 0.66806(17) 0.7912(2) 0.0438(10) Uani 1 1 d . . .
C14 C 0.1389(5) 0.6227(2) 0.7457(3) 0.0645(13) Uani 1 1 d . . .
H14 H 0.1866 0.5910 0.7623 0.077 Uiso 1 1 calc R . .
C15 C 0.0308(6) 0.6245(3) 0.6765(3) 0.0861(17) Uani 1 1 d . . .
H15 H 0.0040 0.5939 0.6467 0.103 Uiso 1 1 calc R . .
C16 C -0.0381(6) 0.6714(3) 0.6512(3) 0.095(2) Uani 1 1 d . . .
H16 H -0.1104 0.6728 0.6037 0.114 Uiso 1 1 calc R . .
C17 C -0.0003(6) 0.7161(3) 0.6956(3) 0.0933(18) Uani 1 1 d . . .
H17 H -0.0473 0.7478 0.6781 0.112 Uiso 1 1 calc R . .
C18 C 0.1074(5) 0.7147(2) 0.7664(3) 0.0676(13) Uani 1 1 d . . .
H18 H 0.1317 0.7452 0.7968 0.081 Uiso 1 1 calc R . .
C19 C 0.2850(4) 0.61168(16) 0.9407(2) 0.0455(10) Uani 1 1 d . . .
C20 C 0.1418(5) 0.59724(17) 0.9363(3) 0.0583(12) Uani 1 1 d . . .
H20 H 0.0668 0.6111 0.8961 0.070 Uiso 1 1 calc R . .
C21 C 0.1084(6) 0.5623(2) 0.9909(3) 0.0803(15) Uani 1 1 d . . .
H21 H 0.0112 0.5527 0.9874 0.096 Uiso 1 1 calc R . .
C22 C 0.2174(8) 0.5419(2) 1.0499(4) 0.0918(18) Uani 1 1 d . . .
H22 H 0.1942 0.5190 1.0873 0.110 Uiso 1 1 calc R . .
C23 C 0.3595(7) 0.5548(2) 1.0545(3) 0.0827(16) Uani 1 1 d . . .
H23 H 0.4337 0.5401 1.0943 0.099 Uiso 1 1 calc R . .
C24 C 0.3947(5) 0.58965(17) 1.0006(3) 0.0611(12) Uani 1 1 d . . .
H24 H 0.4925 0.5985 1.0043 0.073 Uiso 1 1 calc R . .
C25 C 0.3724(5) 0.80988(16) 1.0127(2) 0.0477(10) Uani 1 1 d . . .
C26 C 0.2694(5) 0.83343(18) 0.9527(3) 0.0617(12) Uani 1 1 d . . .
H26 H 0.2345 0.8159 0.9045 0.074 Uiso 1 1 calc R . .
C27 C 0.2177(6) 0.8831(2) 0.9639(4) 0.0799(15) Uani 1 1 d . . .
H27 H 0.1479 0.8991 0.9232 0.096 Uiso 1 1 calc R . .
C28 C 0.2687(6) 0.9090(2) 1.0347(4) 0.0822(16) Uani 1 1 d . . .
H28 H 0.2327 0.9424 1.0420 0.099 Uiso 1 1 calc R . .
C29 C 0.3714(7) 0.8863(2) 1.0946(3) 0.0874(17) Uani 1 1 d . . .
H29 H 0.4063 0.9043 1.1424 0.105 Uiso 1 1 calc R . .
C30 C 0.4236(6) 0.83701(19) 1.0843(3) 0.0762(15) Uani 1 1 d . . .
H30 H 0.4936 0.8215 1.1253 0.091 Uiso 1 1 calc R . .
C31 C 0.4325(5) 0.71016(16) 1.0922(2) 0.0493(10) Uani 1 1 d . . .
C32 C 0.2963(5) 0.69530(19) 1.1010(3) 0.0690(13) Uani 1 1 d . . .
H32 H 0.2138 0.7029 1.0605 0.083 Uiso 1 1 calc R . .
C33 C 0.2789(7) 0.6693(2) 1.1685(4) 0.0898(18) Uani 1 1 d . . .
H33 H 0.1856 0.6596 1.1734 0.108 Uiso 1 1 calc R . .
C34 C 0.4008(9) 0.6578(2) 1.2287(3) 0.0928(19) Uani 1 1 d . . .
H34 H 0.3902 0.6401 1.2743 0.111 Uiso 1 1 calc R . .
C35 C 0.5355(7) 0.6724(2) 1.2213(3) 0.0887(17) Uani 1 1 d . . .
H35 H 0.6176 0.6643 1.2618 0.106 Uiso 1 1 calc R . .
C36 C 0.5532(5) 0.69938(18) 1.1540(3) 0.0658(13) Uani 1 1 d . . .
H36 H 0.6464 0.7102 1.1505 0.079 Uiso 1 1 calc R . .
C37 C 0.6268(4) 0.75014(17) 0.9933(2) 0.0483(10) Uani 1 1 d . . .
C38 C 0.7207(5) 0.70689(19) 1.0079(3) 0.0593(12) Uani 1 1 d . . .
H38 H 0.6921 0.6763 1.0300 0.071 Uiso 1 1 calc R . .
C39 C 0.8555(5) 0.7092(2) 0.9897(3) 0.0760(15) Uani 1 1 d . . .
H39 H 0.9182 0.6802 0.9999 0.091 Uiso 1 1 calc R . .
C40 C 0.8982(6) 0.7539(3) 0.9568(3) 0.0838(17) Uani 1 1 d . . .
H40 H 0.9893 0.7552 0.9442 0.101 Uiso 1 1 calc R . .
C41 C 0.8059(6) 0.7970(2) 0.9425(3) 0.0751(15) Uani 1 1 d . . .
H41 H 0.8354 0.8274 0.9202 0.090 Uiso 1 1 calc R . .
C42 C 0.6713(5) 0.79566(19) 0.9607(2) 0.0586(12) Uani 1 1 d . . .
H42 H 0.6101 0.8251 0.9512 0.070 Uiso 1 1 calc R . .
N1 N 0.1646(6) 0.4367(2) 0.8942(3) 0.0988(16) Uani 1 1 d . A .
N2 N 0.0670(5) 0.3842(2) 0.7487(3) 0.0938(14) Uani 1 1 d . A .
N3 N -0.1642(7) 0.4932(4) 0.7330(4) 0.159(3) Uani 1 1 d . . .
N4 N 0.3365(3) 0.72006(12) 0.92340(17) 0.0445(8) Uani 1 1 d . . .
O1 O 0.2197(5) 0.4218(2) 0.9577(3) 0.1244(16) Uani 1 1 d . . .
O2 O 0.0607(6) 0.3393(2) 0.7306(3) 0.142(2) Uani 1 1 d . . .
O3A O -0.0346 0.4992 0.7215 0.137(7) Uiso 0.25 1 d P A 1
O4A O -0.192(2) 0.4404(8) 0.7241(11) 0.161(6) Uiso 0.35 1 d P A 1
O3 O -0.0591(7) 0.4960(2) 0.7872(4) 0.1141(19) Uiso 0.75 1 d P A 2
O4 O -0.1420(11) 0.4776(4) 0.6774(7) 0.173(4) Uiso 0.65 1 d P A 2
P1 P 0.32439(11) 0.66440(4) 0.87971(6) 0.0411(3) Uani 1 1 d . . .
P2 P 0.43948(11) 0.74477(4) 1.00186(6) 0.0440(3) Uani 1 1 d . . .
S1 S 0.29976(16) 0.47737(6) 0.76217(9) 0.0868(5) Uani 1 1 d . A .
Fe1 Fe 0.10396(9) 0.44130(3) 0.79413(5) 0.0827(3) Uani 1 1 d . . .

loop_
_atom_site_aniso_label
_atom_site_aniso_U_11
_atom_site_aniso_U_22
_atom_site_aniso_U_33
_atom_site_aniso_U_23
_atom_site_aniso_U_13
_atom_site_aniso_U_12
C1 0.057(3) 0.047(3) 0.095(4) 0.010(3) 0.020(3) -0.004(2)
C2 0.069(4) 0.078(4) 0.130(6) 0.029(4) 0.029(4) 0.010(3)
C3 0.114(6) 0.084(5) 0.176(8) 0.035(5) 0.093(6) 0.030(4)
C4 0.157(8) 0.073(5) 0.118(6) -0.001(4) 0.063(6) 0.006(5)
C5 0.117(5) 0.082(4) 0.083(4) -0.012(3) 0.030(4) -0.022(4)
C6 0.069(3) 0.066(3) 0.085(4) -0.004(3) 0.025(3) -0.014(3)
C7 0.043(2) 0.056(3) 0.041(2) -0.003(2) 0.0070(18) 0.000(2)
C8 0.063(3) 0.072(3) 0.049(3) -0.007(2) 0.013(2) -0.013(3)
C9 0.065(3) 0.119(5) 0.057(3) -0.001(3) 0.024(3) -0.016(3)
C10 0.065(4) 0.160(7) 0.070(4) 0.003(4) 0.028(3) 0.030(4)
C11 0.097(5) 0.101(5) 0.098(4) 0.013(4) 0.041(4) 0.046(4)
C12 0.069(3) 0.064(3) 0.078(3) 0.001(3) 0.028(3) 0.013(3)
C13 0.037(2) 0.055(3) 0.039(2) 0.000(2) 0.0083(16) -0.003(2)
C14 0.060(3) 0.075(3) 0.054(3) -0.014(3) 0.003(2) 0.000(2)
C15 0.075(4) 0.124(5) 0.052(3) -0.025(3) 0.000(3) -0.019(4)
C16 0.079(4) 0.146(6) 0.045(3) 0.013(4) -0.014(3) -0.020(4)
C17 0.081(4) 0.105(5) 0.074(4) 0.036(4) -0.019(3) 0.004(3)
C18 0.065(3) 0.062(3) 0.063(3) 0.009(2) -0.010(2) -0.001(3)
C19 0.046(2) 0.044(3) 0.044(2) -0.0027(19) 0.0054(18) -0.0015(19)
C20 0.056(3) 0.059(3) 0.061(3) 0.006(2) 0.015(2) -0.004(2)
C21 0.080(4) 0.082(4) 0.084(4) 0.008(3) 0.029(3) -0.020(3)
C22 0.132(6) 0.068(4) 0.080(4) 0.017(3) 0.034(4) -0.020(4)
C23 0.112(5) 0.060(4) 0.066(3) 0.023(3) 0.000(3) 0.001(3)
C24 0.062(3) 0.051(3) 0.063(3) 0.009(2) 0.000(2) -0.001(2)
C25 0.053(3) 0.041(3) 0.050(2) 0.000(2) 0.013(2) 0.002(2)
C26 0.063(3) 0.051(3) 0.066(3) -0.003(2) 0.004(2) 0.007(2)
C27 0.079(4) 0.054(4) 0.102(4) 0.007(3) 0.012(3) 0.017(3)
C28 0.093(4) 0.046(3) 0.121(5) -0.007(4) 0.052(4) 0.013(3)
C29 0.134(5) 0.058(4) 0.074(4) -0.016(3) 0.033(4) 0.008(4)
C30 0.111(4) 0.056(3) 0.054(3) -0.007(2) 0.004(3) 0.015(3)
C31 0.057(3) 0.046(3) 0.043(2) -0.0031(19) 0.0071(19) 0.009(2)
C32 0.067(3) 0.084(4) 0.057(3) 0.007(3) 0.017(2) 0.010(3)
C33 0.105(5) 0.093(4) 0.085(4) 0.014(3) 0.051(4) 0.001(4)
C34 0.141(6) 0.080(4) 0.064(4) 0.019(3) 0.038(4) 0.028(4)
C35 0.104(5) 0.099(5) 0.056(3) 0.012(3) 0.006(3) 0.027(4)
C36 0.068(3) 0.072(3) 0.051(3) 0.005(2) 0.001(2) 0.010(3)
C37 0.046(2) 0.052(3) 0.042(2) -0.013(2) 0.0004(18) 0.000(2)
C38 0.048(3) 0.063(3) 0.063(3) -0.010(2) 0.006(2) 0.002(2)
C39 0.049(3) 0.090(4) 0.083(4) -0.021(3) 0.006(3) 0.006(3)
C40 0.051(3) 0.123(5) 0.080(4) -0.027(4) 0.020(3) -0.018(4)
C41 0.075(4) 0.092(4) 0.060(3) -0.010(3) 0.019(3) -0.026(3)
C42 0.063(3) 0.063(3) 0.047(2) -0.005(2) 0.006(2) -0.010(2)
N1 0.113(4) 0.100(4) 0.089(4) 0.014(3) 0.037(3) 0.032(3)
N2 0.096(4) 0.076(4) 0.117(4) 0.003(3) 0.040(3) -0.015(3)
N3 0.107(5) 0.242(9) 0.130(5) -0.078(5) 0.033(4) 0.043(5)
N4 0.0465(19) 0.0377(19) 0.0432(18) -0.0030(15) -0.0015(14) 0.0038(15)
O1 0.131(4) 0.139(4) 0.107(4) 0.026(3) 0.035(3) 0.053(3)
O2 0.173(5) 0.085(4) 0.178(5) -0.030(3) 0.063(4) -0.032(3)
P1 0.0381(6) 0.0424(6) 0.0403(5) 0.0002(5) 0.0043(4) 0.0003(5)
P2 0.0443(6) 0.0422(7) 0.0419(6) -0.0019(5) 0.0032(4) 0.0045(5)
S1 0.0833(10) 0.0823(10) 0.0857(10) -0.0020(8) 0.0022(8) -0.0172(8)
Fe1 0.0843(6) 0.0720(6) 0.0944(6) 0.0021(4) 0.0263(4) 0.0059(4)

loop_
_atom_type_symbol
_atom_type_description
_atom_type_scat_dispersion_real
_atom_type_scat_dispersion_imag
_atom_type_scat_source
C C 0.0033 0.0016 'International Tables Vol C Tables 4.2.6.8 and 6.1.1.4'
H H 0.0000 0.0000 'International Tables Vol C Tables 4.2.6.8 and 6.1.1.4'
N N 0.0061 0.0033 'International Tables Vol C Tables 4.2.6.8 and 6.1.1.4'
O O 0.0106 0.0060 'International Tables Vol C Tables 4.2.6.8 and 6.1.1.4'
P P 0.1023 0.0942 'International Tables Vol C Tables 4.2.6.8 and 6.1.1.4'
S S 0.1246 0.1234 'International Tables Vol C Tables 4.2.6.8 and 6.1.1.4'
Fe Fe 0.3463 0.8444 'International Tables Vol C Tables 4.2.6.8 and 6.1.1.4'

loop_
_geom_angle_atom_site_label_1
_geom_angle_atom_site_label_2
_geom_angle_atom_site_label_3
_geom_angle
_geom_angle_site_symmetry_1
_geom_angle_site_symmetry_3
_geom_angle_publ_flag
C2 C1 C6 116.6(5) . . ?
C2 C1 S1 119.4(4) . . ?
C6 C1 S1 124.0(4) . . ?
C1 C2 C3 120.6(6) . . ?
C1 C2 H2 119.7 . . ?
C3 C2 H2 119.7 . . ?
C4 C3 C2 120.6(6) . . ?
C4 C3 H3 119.7 . . ?
C2 C3 H3 119.7 . . ?
C5 C4 C3 119.2(7) . . ?
C5 C4 H4 120.4 . . ?
C3 C4 H4 120.4 . . ?
C4 C5 C6 120.8(7) . . ?
C4 C5 H5 119.6 . . ?
C6 C5 H5 119.6 . . ?
C5 C6 C1 122.2(5) . . ?
C5 C6 H6 118.9 . . ?
C1 C6 H6 118.9 . . ?
C12 C7 C8 120.4(4) . . ?
C12 C7 P1 121.9(3) . . ?
C8 C7 P1 117.6(3) . . ?
C9 C8 C7 119.5(5) . . ?
C9 C8 H8 120.2 . . ?
C7 C8 H8 120.2 . . ?
C8 C9 C10 120.3(5) . . ?
C8 C9 H9 119.9 . . ?
C10 C9 H9 119.9 . . ?
C11 C10 C9 119.8(5) . . ?
C11 C10 H10 120.1 . . ?
C9 C10 H10 120.1 . . ?
C12 C11 C10 120.5(6) . . ?
C12 C11 H11 119.8 . . ?
C10 C11 H11 119.8 . . ?
C11 C12 C7 119.5(5) . . ?
C11 C12 H12 120.2 . . ?
C7 C12 H12 120.2 . . ?
C18 C13 C14 119.6(4) . . ?
C18 C13 P1 121.6(3) . . ?
C14 C13 P1 118.8(3) . . ?
C15 C14 C13 120.3(5) . . ?
C15 C14 H14 119.8 . . ?
C13 C14 H14 119.8 . . ?
C14 C15 C16 119.9(5) . . ?
C14 C15 H15 120.0 . . ?
C16 C15 H15 120.0 . . ?
C17 C16 C15 120.0(5) . . ?
C17 C16 H16 120.0 . . ?
C15 C16 H16 120.0 . . ?
C16 C17 C18 120.6(5) . . ?
C16 C17 H17 119.7 . . ?
C18 C17 H17 119.7 . . ?
C13 C18 C17 119.5(5) . . ?
C13 C18 H18 120.3 . . ?
C17 C18 H18 120.3 . . ?
C20 C19 C24 118.3(4) . . ?
C20 C19 P1 120.0(3) . . ?
C24 C19 P1 121.1(3) . . ?
C19 C20 C21 120.6(5) . . ?
C19 C20 H20 119.7 . . ?
C21 C20 H20 119.7 . . ?
C22 C21 C20 120.1(5) . . ?
C22 C21 H21 120.0 . . ?
C20 C21 H21 120.0 . . ?
C23 C22 C21 120.4(5) . . ?
C23 C22 H22 119.8 . . ?
C21 C22 H22 119.8 . . ?
C22 C23 C24 120.3(5) . . ?
C22 C23 H23 119.8 . . ?
C24 C23 H23 119.8 . . ?
C23 C24 C19 120.4(5) . . ?
C23 C24 H24 119.8 . . ?
C19 C24 H24 119.8 . . ?
C26 C25 C30 119.0(4) . . ?
C26 C25 P2 121.6(3) . . ?
C30 C25 P2 119.4(3) . . ?
C25 C26 C27 120.0(5) . . ?
C25 C26 H26 120.0 . . ?
C27 C26 H26 120.0 . . ?
C28 C27 C26 120.2(5) . . ?
C28 C27 H27 119.9 . . ?
C26 C27 H27 119.9 . . ?
C29 C28 C27 120.6(5) . . ?
C29 C28 H28 119.7 . . ?
C27 C28 H28 119.7 . . ?
C28 C29 C30 119.8(5) . . ?
C28 C29 H29 120.1 . . ?
C30 C29 H29 120.1 . . ?
C29 C30 C25 120.4(5) . . ?
C29 C30 H30 119.8 . . ?
C25 C30 H30 119.8 . . ?
C32 C31 C36 118.1(4) . . ?
C32 C31 P2 117.1(3) . . ?
C36 C31 P2 124.8(4) . . ?
C31 C32 C33 121.6(5) . . ?
C31 C32 H32 119.2 . . ?
C33 C32 H32 119.2 . . ?
C34 C33 C32 119.5(6) . . ?
C34 C33 H33 120.2 . . ?
C32 C33 H33 120.2 . . ?
C35 C34 C33 119.7(5) . . ?
C35 C34 H34 120.1 . . ?
C33 C34 H34 120.1 . . ?
C34 C35 C36 120.9(5) . . ?
C34 C35 H35 119.5 . . ?
C36 C35 H35 119.5 . . ?
C31 C36 C35 120.2(5) . . ?
C31 C36 H36 119.9 . . ?
C35 C36 H36 119.9 . . ?
C42 C37 C38 119.3(4) . . ?
C42 C37 P2 119.2(3) . . ?
C38 C37 P2 120.9(3) . . ?
C39 C38 C37 120.2(5) . . ?
C39 C38 H38 119.9 . . ?
C37 C38 H38 119.9 . . ?
C40 C39 C38 120.3(5) . . ?
C40 C39 H39 119.8 . . ?
C38 C39 H39 119.8 . . ?
C39 C40 C41 119.9(5) . . ?
C39 C40 H40 120.1 . . ?
C41 C40 H40 120.1 . . ?
C42 C41 C40 120.7(5) . . ?
C42 C41 H41 119.7 . . ?
C40 C41 H41 119.7 . . ?
C41 C42 C37 119.7(5) . . ?
C41 C42 H42 120.2 . . ?
C37 C42 H42 120.2 . . ?
O1 N1 Fe1 162.8(5) . . ?
O2 N2 Fe1 165.7(5) . . ?
O4 N3 O3 114.4(9) . . ?
O4 N3 O3A 61.8(7) . . ?
O3 N3 O3A 58.5(4) . . ?
O4 N3 O4A 67.8(9) . . ?
O3 N3 O4A 104.3(11) . . ?
O3A N3 O4A 105.2(9) . . ?
P1 N4 P2 135.4(2) . . ?
N3 O3A Fe1 107.0(4) . . ?
N3 O3 Fe1 118.4(5) . . ?
N4 P1 C19 112.61(17) . . ?
N4 P1 C7 113.63(19) . . ?
C19 P1 C7 108.71(19) . . ?
N4 P1 C13 108.08(18) . . ?
C19 P1 C13 108.30(18) . . ?
C7 P1 C13 105.12(17) . . ?
N4 P2 C25 107.10(18) . . ?
N4 P2 C37 111.48(17) . . ?
C25 P2 C37 108.2(2) . . ?
N4 P2 C31 113.82(19) . . ?
C25 P2 C31 105.83(18) . . ?
C37 P2 C31 110.1(2) . . ?
C1 S1 Fe1 109.29(17) . . ?
N2 Fe1 N1 114.2(3) . . ?
N2 Fe1 O3 119.9(3) . . ?
N1 Fe1 O3 99.9(2) . . ?
N2 Fe1 O3A 107.03(19) . . ?
N1 Fe1 O3A 130.66(17) . . ?
O3 Fe1 O3A 33.39(18) . . ?
N2 Fe1 S1 109.60(17) . . ?
N1 Fe1 S1 100.58(19) . . ?
O3 Fe1 S1 110.77(18) . . ?
O3A Fe1 S1 89.71(5) . . ?

loop_
_geom_bond_atom_site_label_1
_geom_bond_atom_site_label_2
_geom_bond_distance
_geom_bond_site_symmetry_2
_geom_bond_publ_flag
C1 C2 1.377(7) . ?
C1 C6 1.392(7) . ?
C1 S1 1.760(5) . ?
C2 C3 1.399(9) . ?
C2 H2 0.9300 . ?
C3 C4 1.370(10) . ?
C3 H3 0.9300 . ?
C4 C5 1.344(9) . ?
C4 H4 0.9300 . ?
C5 C6 1.367(7) . ?
C5 H5 0.9300 . ?
C6 H6 0.9300 . ?
C7 C12 1.382(6) . ?
C7 C8 1.386(6) . ?
C7 P1 1.793(4) . ?
C8 C9 1.362(6) . ?
C8 H8 0.9300 . ?
C9 C10 1.389(8) . ?
C9 H9 0.9300 . ?
C10 C11 1.371(8) . ?
C10 H10 0.9300 . ?
C11 C12 1.369(7) . ?
C11 H11 0.9300 . ?
C12 H12 0.9300 . ?
C13 C18 1.370(6) . ?
C13 C14 1.388(6) . ?
C13 P1 1.796(4) . ?
C14 C15 1.369(6) . ?
C14 H14 0.9300 . ?
C15 C16 1.373(8) . ?
C15 H15 0.9300 . ?
C16 C17 1.365(8) . ?
C16 H16 0.9300 . ?
C17 C18 1.386(6) . ?
C17 H17 0.9300 . ?
C18 H18 0.9300 . ?
C19 C20 1.373(5) . ?
C19 C24 1.387(5) . ?
C19 P1 1.791(4) . ?
C20 C21 1.381(6) . ?
C20 H20 0.9300 . ?
C21 C22 1.358(8) . ?
C21 H21 0.9300 . ?
C22 C23 1.354(8) . ?
C22 H22 0.9300 . ?
C23 C24 1.376(6) . ?
C23 H23 0.9300 . ?
C24 H24 0.9300 . ?
C25 C26 1.370(6) . ?
C25 C30 1.393(6) . ?
C25 P2 1.789(4) . ?
C26 C27 1.377(6) . ?
C26 H26 0.9300 . ?
C27 C28 1.367(7) . ?
C27 H27 0.9300 . ?
C28 C29 1.359(7) . ?
C28 H28 0.9300 . ?
C29 C30 1.367(7) . ?
C29 H29 0.9300 . ?
C30 H30 0.9300 . ?
C31 C32 1.372(6) . ?
C31 C36 1.383(6) . ?
C31 P2 1.800(4) . ?
C32 C33 1.379(7) . ?
C32 H32 0.9300 . ?
C33 C34 1.378(8) . ?
C33 H33 0.9300 . ?
C34 C35 1.349(8) . ?
C34 H34 0.9300 . ?
C35 C36 1.388(7) . ?
C35 H35 0.9300 . ?
C36 H36 0.9300 . ?
C37 C42 1.389(6) . ?
C37 C38 1.389(6) . ?
C37 P2 1.799(4) . ?
C38 C39 1.371(6) . ?
C38 H38 0.9300 . ?
C39 C40 1.367(7) . ?
C39 H39 0.9300 . ?
C40 C41 1.378(7) . ?
C40 H40 0.9300 . ?
C41 C42 1.369(6) . ?
C41 H41 0.9300 . ?
C42 H42 0.9300 . ?
N1 O1 1.157(6) . ?
N1 Fe1 1.686(6) . ?
N2 O2 1.176(6) . ?
N2 Fe1 1.641(6) . ?
N3 O4 1.100(10) . ?
N3 O3 1.186(7) . ?
N3 O3A 1.284(7) . ?
N3 O4A 1.366(18) . ?
N4 P1 1.589(3) . ?
N4 P2 1.590(3) . ?
O3A Fe1 2.1506(9) . ?
O3 Fe1 2.043(6) . ?
S1 Fe1 2.2306(17) . ?
